data_1554656
loop_
_publ_author_name
'Zhang, Haoke'
'Liu, Junkai'
'Du, Lili'
'Ma, Chao'
'Leung, Nelson L. C.'
'Niu, Yingli'
'Qin, Anjun'
'Sun, Jingzhi'
'Peng, Qian'
'Sung, Herman H. Y.'
'Williams, Ian D.'
'Kwok, Ryan T. K.'
'Lam, Jacky W. Y.'
'Wong, Kam Sing'
'Phillips, David Lee'
'Tang, Ben Zhong'

_publ_section_title
;
 Drawing a clear mechanistic picture for the aggregation-induced emission
 process
;
_journal_issue 6
_journal_name_full 'Materials Chemistry Frontiers'
_journal_page_first 1143
_journal_paper_doi 10.1039/C9QM00156E
_journal_volume 3
_journal_year 2019
_chemical_formula_moiety 'C24 H26'
_chemical_formula_sum 'C24 H26'
_chemical_formula_weight 314.45
_chemical_name_systematic TPh-TM
_space_group_crystal_system monoclinic
_space_group_IT_number 14
_space_group_name_Hall '-P 2yn'
_space_group_name_H-M_alt 'P 1 21/n 1'
_atom_sites_solution_hydrogens geom
_atom_sites_solution_primary direct
_atom_sites_solution_secondary difmap
_audit_creation_date 2016-12-09
_audit_creation_method
;
Olex2 1.2
(compiled 2014.03.20 svn.r2914 for OlexSys, GUI svn.r4816)
;
_audit_update_record
;
2016-12-12 deposited with the CCDC.	2019-04-17 downloaded from the CCDC.
;
_cell_angle_alpha 90.00
_cell_angle_beta 90.745(8)
_cell_angle_gamma 90.00
_cell_formula_units_Z 2
_cell_length_a 7.9294(8)
_cell_length_b 7.3834(7)
_cell_length_c 16.2178(15)
_cell_measurement_reflns_used 1377
_cell_measurement_temperature 293(2)
_cell_measurement_theta_max 29.4536
_cell_measurement_theta_min 2.8392
_cell_volume 949.41(16)
_computing_cell_refinement
;
CrysAlisPro, Agilent Technologies,
Version 1.171.35.11 (release 16-05-2011 CrysAlis171 .NET)
(compiled May 16 2011,17:55:39)
;
_computing_data_collection
;
CrysAlisPro, Agilent Technologies,
Version 1.171.35.11 (release 16-05-2011 CrysAlis171 .NET)
(compiled May 16 2011,17:55:39)
;
_computing_data_reduction
;
CrysAlisPro, Agilent Technologies,
Version 1.171.35.11 (release 16-05-2011 CrysAlis171 .NET)
(compiled May 16 2011,17:55:39)
;
_computing_molecular_graphics 'Olex2 (Dolomanov et al., 2009)'
_computing_publication_material 'Olex2 (Dolomanov et al., 2009)'
_computing_structure_refinement 'ShelXL (Sheldrick, 2008)'
_computing_structure_solution 'ShelXS (Sheldrick, 2008)'
_diffrn_ambient_temperature 293.15
_diffrn_detector_area_resol_mean 10.3592
_diffrn_measured_fraction_theta_full 0.998
_diffrn_measured_fraction_theta_max 0.998
_diffrn_measurement_device_type 'Xcalibur, Atlas, Gemini ultra'
_diffrn_measurement_method '\w scans'
_diffrn_orient_matrix_UB_11 0.0196795000
_diffrn_orient_matrix_UB_12 -0.0102437000
_diffrn_orient_matrix_UB_13 -0.0422434000
_diffrn_orient_matrix_UB_21 -0.0869369000
_diffrn_orient_matrix_UB_22 0.0066656000
_diffrn_orient_matrix_UB_23 -0.0105657000
_diffrn_orient_matrix_UB_31 0.0081379000
_diffrn_orient_matrix_UB_32 0.0953003000
_diffrn_orient_matrix_UB_33 -0.0038048000
_diffrn_radiation_monochromator graphite
_diffrn_radiation_type MoK\a
_diffrn_radiation_wavelength 0.71073
_diffrn_reflns_av_R_equivalents 0.0287
_diffrn_reflns_av_unetI/netI 0.0332
_diffrn_reflns_limit_h_max 8
_diffrn_reflns_limit_h_min -9
_diffrn_reflns_limit_k_max 8
_diffrn_reflns_limit_k_min -8
_diffrn_reflns_limit_l_max 13
_diffrn_reflns_limit_l_min -19
_diffrn_reflns_number 3766
_diffrn_reflns_theta_full 25.35
_diffrn_reflns_theta_max 25.35
_diffrn_reflns_theta_min 2.84
_diffrn_source 'Enhance (Mo) X-ray Source'
_exptl_absorpt_coefficient_mu 0.062
_exptl_absorpt_correction_T_max 1.00000
_exptl_absorpt_correction_T_min 0.91472
_exptl_absorpt_correction_type multi-scan
_exptl_absorpt_process_details
;
CrysAlisPro, Agilent Technologies,
Version 1.171.35.11 (release 16-05-2011 CrysAlis171 .NET)
(compiled May 16 2011,17:55:39)
Empirical absorption correction using spherical harmonics,
 implemented in SCALE3 ABSPACK scaling algorithm.
;
_exptl_crystal_colour colourless
_exptl_crystal_colour_primary colourless
_exptl_crystal_density_diffrn 1.100
_exptl_crystal_density_method 'not measured'
_exptl_crystal_description block
_exptl_crystal_F_000 340
_exptl_crystal_recrystallization_method 'Vapour deposition'
_exptl_crystal_size_max 0.45
_exptl_crystal_size_mid 0.42
_exptl_crystal_size_min 0.3
_refine_diff_density_max 0.169
_refine_diff_density_min -0.151
_refine_diff_density_rms 0.035
_refine_ls_extinction_method none
_refine_ls_goodness_of_fit_ref 1.063
_refine_ls_hydrogen_treatment constr
_refine_ls_matrix_type full
_refine_ls_number_parameters 112
_refine_ls_number_reflns 1729
_refine_ls_number_restraints 0
_refine_ls_restrained_S_all 1.063
_refine_ls_R_factor_all 0.0686
_refine_ls_R_factor_gt 0.0497
_refine_ls_shift/su_max 0.001
_refine_ls_shift/su_mean 0.000
_refine_ls_structure_factor_coef Fsqd
_refine_ls_weighting_details 'calc w=1/[\s^2^(Fo^2^)+(0.0656P)^2^+0.1720P] where P=(Fo^2^+2Fc^2^)/3'
_refine_ls_weighting_scheme calc
_refine_ls_wR_factor_gt 0.1315
_refine_ls_wR_factor_ref 0.1493
_reflns_number_gt 1283
_reflns_number_total 1729
_reflns_threshold_expression >2sigma(I)
_cod_data_source_file c9qm00156e2.cif
_cod_data_source_block 161208_tph_tm
_cod_database_code 1554656
_chemical_oxdiff_formula 'c10 h10 n2 o8'
_reflns_odcompleteness_completeness 99.48
_reflns_odcompleteness_iscentric 1
_reflns_odcompleteness_theta 26.32
_olex2_refinement_description
;
1. Fixed Uiso
 At 1.2 times of:
  All C(H) groups
 At 1.5 times of:
  All C(H,H,H) groups
2.a Aromatic/amide H refined with riding coordinates:
 C2(H2), C5(H5), C8(H8), C9(H9)
2.b Idealised Me refined as rotating group:
 C10(H10A,H10B,H10C), C11(H11A,H11B,H11C), C12(H12A,H12B,H12C)
;

loop_
_space_group_symop_id
_space_group_symop_operation_xyz
1 'x, y, z'
2 '-x+1/2, y+1/2, -z+1/2'
3 '-x, -y, -z'
4 'x-1/2, -y-1/2, z-1/2'

loop_
_atom_site_label
_atom_site_type_symbol
_atom_site_fract_x
_atom_site_fract_y
_atom_site_fract_z
_atom_site_U_iso_or_equiv
_atom_site_adp_type
_atom_site_occupancy
_atom_site_calc_flag
_atom_site_refinement_flags_posn
C1 C 0.3955(2) 0.1889(2) 0.18190(10) 0.0432(4) Uani 1 d .
C2 C 0.4080(2) 0.1197(2) 0.26136(11) 0.0494(5) Uani 1 d .
H2 H 0.3465 0.0164 0.2741 0.059 Uiso 1 calc R
C3 C 0.5077(2) 0.1974(3) 0.32254(11) 0.0501(5) Uani 1 d .
C4 C 0.5969(2) 0.3539(3) 0.30467(10) 0.0481(5) Uani 1 d .
C5 C 0.5864(2) 0.4228(2) 0.22529(10) 0.0447(5) Uani 1 d .
H5 H 0.6467 0.5273 0.2130 0.054 Uiso 1 calc R
C6 C 0.4898(2) 0.3425(2) 0.16314(9) 0.0384(4) Uani 1 d .
C7 C 0.4925(2) 0.4221(2) 0.07913(9) 0.0381(4) Uani 1 d .
C8 C 0.4453(2) 0.6002(2) 0.06535(10) 0.0458(5) Uani 1 d .
H8 H 0.4078 0.6700 0.1092 0.055 Uiso 1 calc R
C9 C 0.5472(2) 0.3243(2) 0.01199(10) 0.0468(5) Uani 1 d .
H9 H 0.5798 0.2043 0.0193 0.056 Uiso 1 calc R
C10 C 0.2791(3) 0.0997(3) 0.12015(12) 0.0651(6) Uani 1 d .
H10A H 0.3439 0.0277 0.0828 0.098 Uiso 1 calc GR
H10B H 0.2184 0.1910 0.0898 0.098 Uiso 1 calc GR
H10C H 0.2006 0.0236 0.1485 0.098 Uiso 1 calc GR
C11 C 0.5178(3) 0.1125(3) 0.40687(13) 0.0767(7) Uani 1 d .
H11A H 0.4710 0.1940 0.4467 0.115 Uiso 1 calc GR
H11B H 0.6335 0.0882 0.4210 0.115 Uiso 1 calc GR
H11C H 0.4552 0.0012 0.4067 0.115 Uiso 1 calc GR
C12 C 0.7019(3) 0.4511(3) 0.36887(12) 0.0740(7) Uani 1 d .
H12A H 0.7595 0.5508 0.3437 0.111 Uiso 1 calc GR
H12B H 0.7831 0.3688 0.3923 0.111 Uiso 1 calc GR
H12C H 0.6300 0.4956 0.4115 0.111 Uiso 1 calc GR

loop_
_atom_site_aniso_label
_atom_site_aniso_U_11
_atom_site_aniso_U_22
_atom_site_aniso_U_33
_atom_site_aniso_U_23
_atom_site_aniso_U_13
_atom_site_aniso_U_12
C1 0.0476(9) 0.0414(9) 0.0407(10) 0.0050(7) 0.0051(7) -0.0001(7)
C2 0.0529(10) 0.0465(10) 0.0491(11) 0.0141(8) 0.0108(8) -0.0013(8)
C3 0.0473(10) 0.0638(12) 0.0393(10) 0.0163(8) 0.0054(8) 0.0080(9)
C4 0.0439(9) 0.0640(12) 0.0365(10) 0.0061(8) 0.0001(7) 0.0036(9)
C5 0.0461(10) 0.0482(10) 0.0397(10) 0.0080(7) 0.0012(7) -0.0061(8)
C6 0.0422(9) 0.0401(9) 0.0329(9) 0.0052(7) 0.0022(7) 0.0020(7)
C7 0.0407(9) 0.0399(9) 0.0336(9) 0.0054(7) 0.0001(7) -0.0022(7)
C8 0.0589(11) 0.0438(10) 0.0350(9) 0.0021(7) 0.0049(8) 0.0058(8)
C9 0.0637(11) 0.0366(9) 0.0402(10) 0.0063(7) 0.0029(8) 0.0085(8)
C10 0.0782(14) 0.0605(12) 0.0565(13) 0.0007(10) -0.0007(10) -0.0226(11)
C11 0.0752(14) 0.1038(18) 0.0511(13) 0.0353(12) 0.0042(11) 0.0042(13)
C12 0.0686(13) 0.1068(18) 0.0463(12) 0.0051(11) -0.0132(10) -0.0149(13)

loop_
_atom_type_symbol
_atom_type_description
_atom_type_scat_dispersion_real
_atom_type_scat_dispersion_imag
_atom_type_scat_source
C C 0.0033 0.0016 'International Tables Vol C Tables 4.2.6.8 and 6.1.1.4'
H H 0.0000 0.0000 'International Tables Vol C Tables 4.2.6.8 and 6.1.1.4'

loop_
_geom_angle_atom_site_label_1
_geom_angle_atom_site_label_2
_geom_angle_atom_site_label_3
_geom_angle
_geom_angle_site_symmetry_1
C2 C1 C6 118.03(16) .
C2 C1 C10 119.50(16) .
C6 C1 C10 122.46(15) .
C1 C2 H2 118.5 .
C3 C2 C1 123.07(17) .
C3 C2 H2 118.5 .
C2 C3 C4 118.89(15) .
C2 C3 C11 120.08(18) .
C4 C3 C11 121.03(18) .
C3 C4 C12 122.07(16) .
C5 C4 C3 118.38(16) .
C5 C4 C12 119.55(18) .
C4 C5 H5 118.6 .
C4 C5 C6 122.85(16) .
C6 C5 H5 118.6 .
C1 C6 C7 122.48(15) .
C5 C6 C1 118.72(15) .
C5 C6 C7 118.80(15) .
C8 C7 C6 121.13(14) .
C9 C7 C6 121.68(14) .
C9 C7 C8 117.15(14) .
C7 C8 H8 119.4 .
C9 C8 C7 121.17(15) 3_665
C9 C8 H8 119.4 3_665
C7 C9 H9 119.2 .
C8 C9 C7 121.68(15) 3_665
C8 C9 H9 119.2 3_665
C1 C10 H10A 109.5 .
C1 C10 H10B 109.5 .
C1 C10 H10C 109.5 .
H10A C10 H10B 109.5 .
H10A C10 H10C 109.5 .
H10B C10 H10C 109.5 .
C3 C11 H11A 109.5 .
C3 C11 H11B 109.5 .
C3 C11 H11C 109.5 .
H11A C11 H11B 109.5 .
H11A C11 H11C 109.5 .
H11B C11 H11C 109.5 .
C4 C12 H12A 109.5 .
C4 C12 H12B 109.5 .
C4 C12 H12C 109.5 .
H12A C12 H12B 109.5 .
H12A C12 H12C 109.5 .
H12B C12 H12C 109.5 .

loop_
_geom_bond_atom_site_label_1
_geom_bond_atom_site_label_2
_geom_bond_distance
_geom_bond_site_symmetry_2
C1 C2 1.388(2) .
C1 C6 1.394(2) .
C1 C10 1.505(3) .
C2 H2 0.9300 .
C2 C3 1.385(3) .
C3 C4 1.387(3) .
C3 C11 1.506(2) .
C4 C5 1.386(2) .
C4 C12 1.507(3) .
C5 H5 0.9300 .
C5 C6 1.391(2) .
C6 C7 1.484(2) .
C7 C8 1.385(2) .
C7 C9 1.381(2) .
C8 H8 0.9300 .
C8 C9 1.375(2) 3_665
C9 C8 1.375(2) 3_665
C9 H9 0.9300 .
C10 H10A 0.9600 .
C10 H10B 0.9600 .
C10 H10C 0.9600 .
C11 H11A 0.9600 .
C11 H11B 0.9600 .
C11 H11C 0.9600 .
C12 H12A 0.9600 .
C12 H12B 0.9600 .
C12 H12C 0.9600 .

loop_
_geom_torsion_atom_site_label_1
_geom_torsion_atom_site_label_2
_geom_torsion_atom_site_label_3
_geom_torsion_atom_site_label_4
_geom_torsion
_geom_torsion_site_symmetry_4
C1 C2 C3 C4 1.4(3) .
C1 C2 C3 C11 -178.72(16) .
C1 C6 C7 C8 122.26(19) .
C1 C6 C7 C9 -59.9(2) .
C2 C1 C6 C5 -2.4(2) .
C2 C1 C6 C7 176.85(14) .
C2 C3 C4 C5 -2.0(3) .
C2 C3 C4 C12 177.23(18) .
C3 C4 C5 C6 0.4(3) .
C4 C5 C6 C1 1.8(3) .
C4 C5 C6 C7 -177.41(14) .
C5 C6 C7 C8 -58.5(2) .
C5 C6 C7 C9 119.34(18) .
C6 C1 C2 C3 0.8(3) .
C6 C7 C8 C9 177.95(16) 3_665
C6 C7 C9 C8 -177.94(16) 3_665
C8 C7 C9 C8 0.0(3) 3_665
C9 C7 C8 C9 0.0(3) 3_665
C10 C1 C2 C3 -177.74(17) .
C10 C1 C6 C5 176.13(17) .
C10 C1 C6 C7 -4.7(3) .
C11 C3 C4 C5 178.16(17) .
C11 C3 C4 C12 -2.6(3) .
C12 C4 C5 C6 -178.84(17) .
